data_7033374
loop_
_publ_author_name
'Kuhn, P.-S.'
'Pichler, V.'
'Roller, A.'
'Hejl, M.'
'Jakupec, M. A.'
'Kandioller, W.'
'Keppler, B. K.'

_publ_section_title
;
 Improved reaction conditions for the synthesis of new NKP-1339
 derivatives and preliminary investigations on their anticancer potential.
;
_journal_issue 2
_journal_name_full 'Dalton transactions (Cambridge, England : 2003)'
_journal_page_first 659
_journal_page_last 668
_journal_paper_doi 10.1039/c4dt01645a
_journal_volume 44
_journal_year 2015
_chemical_formula_moiety 'C18 H20 Cl4 N4 Ru, 2(C H3 N O2), Na'
_chemical_formula_sum 'C20 H26 Cl4 N6 Na O4 Ru'
_chemical_formula_weight 680.33
_chemical_name_systematic
; 
catena-(sodium-bis(nitromethane)-trans-[tetra-miu-chlorido-bis(1-ethylindazole)ruthenate(III) 
;
_space_group_IT_number 14
_symmetry_cell_setting monoclinic
_symmetry_space_group_name_Hall '-P 2ybc'
_symmetry_space_group_name_H-M 'P 1 21/c 1'
_atom_sites_solution_hydrogens geom
_atom_sites_solution_primary direct
_atom_sites_solution_secondary difmap
_audit_creation_method SHELXL-97
_cell_angle_alpha 90.00
_cell_angle_beta 110.6095(18)
_cell_angle_gamma 90.00
_cell_formula_units_Z 2
_cell_length_a 7.6282(4)
_cell_length_b 25.0359(15)
_cell_length_c 7.5616(5)
_cell_measurement_reflns_used 9922
_cell_measurement_temperature 100(2)
_cell_measurement_theta_max 3.08
_cell_measurement_theta_min 2.99
_cell_volume 1351.68(14)
_computing_structure_refinement 'SHELXL-97 (Sheldrick, 2008)'
_computing_structure_solution 'SHELXS-97 (Sheldrick, 2008)'
_diffrn_ambient_temperature 100(2)
_diffrn_measured_fraction_theta_full 0.969
_diffrn_measured_fraction_theta_max 0.969
_diffrn_measurement_device_type 'Bruker D8 VENTURE'
_diffrn_measurement_method '\f and \w scans'
_diffrn_radiation_monochromator graphite
_diffrn_radiation_source 'fine-focus sealed tube'
_diffrn_radiation_type MoK\a
_diffrn_radiation_wavelength 0.71073
_diffrn_reflns_av_R_equivalents 0.0429
_diffrn_reflns_av_sigmaI/netI 0.0245
_diffrn_reflns_limit_h_max 8
_diffrn_reflns_limit_h_min -8
_diffrn_reflns_limit_k_max 30
_diffrn_reflns_limit_k_min -30
_diffrn_reflns_limit_l_max 9
_diffrn_reflns_limit_l_min -9
_diffrn_reflns_number 21480
_diffrn_reflns_theta_full 25.35
_diffrn_reflns_theta_max 25.35
_diffrn_reflns_theta_min 2.99
_exptl_absorpt_coefficient_mu 1.030
_exptl_absorpt_correction_T_max 0.9908
_exptl_absorpt_correction_T_min 0.8484
_exptl_absorpt_correction_type numerical
_exptl_absorpt_process_details SADABS
_exptl_crystal_colour yellow
_exptl_crystal_density_diffrn 1.672
_exptl_crystal_density_method 'not measured'
_exptl_crystal_description plate
_exptl_crystal_F_000 686
_exptl_crystal_size_max 0.16
_exptl_crystal_size_mid 0.09
_exptl_crystal_size_min 0.01
_refine_diff_density_max 0.595
_refine_diff_density_min -0.699
_refine_diff_density_rms 0.132
_refine_ls_extinction_method none
_refine_ls_goodness_of_fit_ref 1.200
_refine_ls_hydrogen_treatment constr
_refine_ls_matrix_type full
_refine_ls_number_parameters 176
_refine_ls_number_reflns 2399
_refine_ls_number_restraints 2
_refine_ls_restrained_S_all 1.199
_refine_ls_R_factor_all 0.0491
_refine_ls_R_factor_gt 0.0425
_refine_ls_shift/su_max 0.001
_refine_ls_shift/su_mean 0.000
_refine_ls_structure_factor_coef Fsqd
_refine_ls_weighting_details 'calc w=1/[\s^2^(Fo^2^)+(0.0236P)^2^+8.3996P] where P=(Fo^2^+2Fc^2^)/3'
_refine_ls_weighting_scheme calc
_refine_ls_wR_factor_gt 0.1026
_refine_ls_wR_factor_ref 0.1049
_reflns_number_gt 2192
_reflns_number_total 2399
_reflns_threshold_expression >2sigma(I)
_cod_data_source_file c4dt01645a2.cif
_cod_data_source_block paku495
_cod_depositor_comments 'Adding full bibliography for 7033373--7033375.cif.'
_cod_original_sg_symbol_H-M P21/c
_cod_database_code 7033374

loop_
_symmetry_equiv_pos_as_xyz
'x, y, z'
'-x, y+1/2, -z+1/2'
'-x, -y, -z'
'x, -y-1/2, z-1/2'

loop_
_atom_site_label
_atom_site_type_symbol
_atom_site_fract_x
_atom_site_fract_y
_atom_site_fract_z
_atom_site_U_iso_or_equiv
_atom_site_adp_type
_atom_site_occupancy
_atom_site_symmetry_multiplicity
_atom_site_calc_flag
_atom_site_refinement_flags
_atom_site_disorder_assembly
_atom_site_disorder_group
Ru1 Ru 1.0000 0.5000 0.5000 0.01156(16) Uani 1 2 d S . .
Cl1 Cl 0.77780(16) 0.52201(4) 0.64253(15) 0.0143(2) Uani 1 1 d . . .
Cl2 Cl 0.81597(16) 0.54260(4) 0.21697(15) 0.0161(3) Uani 1 1 d . . .
Na1 Na 1.0000 0.5000 1.0000 0.0187(6) Uani 1 2 d S . .
O1 O 0.8982(6) 0.40727(15) 0.9930(5) 0.0282(9) Uani 1 1 d . A .
O2A O 0.810(9) 0.3349(12) 0.823(6) 0.044(4) Uani 0.40 1 d PD A 1
O2B O 0.814(5) 0.3305(7) 0.878(3) 0.044(4) Uani 0.60 1 d PD A 2
N1 N 0.8908(6) 0.37848(15) 0.3881(5) 0.0149(8) Uani 1 1 d . . .
N2 N 0.8401(6) 0.43060(15) 0.3986(5) 0.0139(8) Uani 1 1 d . . .
N3 N 0.7820(7) 0.37840(17) 0.8823(6) 0.0232(10) Uani 1 1 d D . .
C3 C 0.6543(7) 0.43283(19) 0.3197(6) 0.0164(10) Uani 1 1 d . . .
H3 H 0.5822 0.4645 0.3065 0.020 Uiso 1 1 calc R . .
C4 C 0.5790(7) 0.38180(18) 0.2582(6) 0.0140(9) Uani 1 1 d . . .
C5 C 0.3971(7) 0.36092(19) 0.1668(6) 0.0160(10) Uani 1 1 d . . .
H5 H 0.2894 0.3831 0.1363 0.019 Uiso 1 1 calc R . .
C6 C 0.3821(8) 0.3075(2) 0.1238(7) 0.0216(11) Uani 1 1 d . . .
H6 H 0.2615 0.2923 0.0641 0.026 Uiso 1 1 calc R . .
C7 C 0.5423(8) 0.2746(2) 0.1663(8) 0.0244(12) Uani 1 1 d . . .
H7 H 0.5262 0.2379 0.1320 0.029 Uiso 1 1 calc R . .
C8 C 0.7200(8) 0.29370(19) 0.2554(7) 0.0222(11) Uani 1 1 d . . .
H8 H 0.8268 0.2712 0.2842 0.027 Uiso 1 1 calc R . .
C9 C 0.7360(7) 0.34819(18) 0.3021(6) 0.0161(10) Uani 1 1 d . . .
C10 C 1.0824(7) 0.35787(19) 0.4592(7) 0.0186(10) Uani 1 1 d . . .
H10A H 1.1712 0.3882 0.4923 0.022 Uiso 1 1 calc R . .
H10B H 1.1055 0.3370 0.3583 0.022 Uiso 1 1 calc R . .
C11 C 1.1180(8) 0.3228(2) 0.6310(8) 0.0249(12) Uani 1 1 d . . .
H11A H 1.0298 0.2928 0.5991 0.037 Uiso 1 1 calc R . .
H11B H 1.1009 0.3437 0.7332 0.037 Uiso 1 1 calc R . .
H11C H 1.2465 0.3091 0.6721 0.037 Uiso 1 1 calc R . .
C12A C 0.592(6) 0.394(2) 0.754(7) 0.035(5) Uani 0.40 1 d PD A 1
H12A H 0.5940 0.4307 0.7119 0.052 Uiso 0.40 1 calc PR A 1
H12B H 0.5037 0.3908 0.8218 0.052 Uiso 0.40 1 calc PR A 1
H12C H 0.5524 0.3699 0.6445 0.052 Uiso 0.40 1 calc PR A 1
C12B C 0.598(4) 0.4044(13) 0.795(4) 0.035(5) Uani 0.60 1 d PD A 2
H12D H 0.5778 0.4131 0.6633 0.052 Uiso 0.60 1 calc PR A 2
H12E H 0.5944 0.4373 0.8644 0.052 Uiso 0.60 1 calc PR A 2
H12F H 0.4990 0.3802 0.8008 0.052 Uiso 0.60 1 calc PR A 2

loop_
_atom_site_aniso_label
_atom_site_aniso_U_11
_atom_site_aniso_U_22
_atom_site_aniso_U_33
_atom_site_aniso_U_23
_atom_site_aniso_U_13
_atom_site_aniso_U_12
Ru1 0.0103(3) 0.0143(3) 0.0123(3) 0.0002(2) 0.0068(2) 0.0013(2)
Cl1 0.0125(6) 0.0185(5) 0.0153(5) -0.0007(4) 0.0091(4) 0.0012(4)
Cl2 0.0162(6) 0.0207(6) 0.0130(5) 0.0027(4) 0.0070(4) 0.0044(4)
Na1 0.0227(15) 0.0196(13) 0.0163(13) 0.0021(11) 0.0099(11) 0.0019(11)
O1 0.030(2) 0.028(2) 0.026(2) -0.0002(16) 0.0086(17) -0.0089(17)
O2A 0.067(4) 0.024(4) 0.062(15) -0.011(6) 0.050(12) -0.010(4)
O2B 0.067(4) 0.024(4) 0.062(15) -0.011(6) 0.050(12) -0.010(4)
N1 0.014(2) 0.0146(19) 0.018(2) 0.0021(16) 0.0073(16) 0.0002(15)
N2 0.015(2) 0.0161(19) 0.0123(19) -0.0004(15) 0.0071(16) 0.0016(15)
N3 0.025(3) 0.023(2) 0.026(2) -0.0025(19) 0.015(2) -0.0068(19)
C3 0.019(3) 0.019(2) 0.017(2) -0.0012(19) 0.012(2) 0.0030(19)
C4 0.016(3) 0.019(2) 0.008(2) 0.0030(18) 0.0062(19) 0.0007(19)
C5 0.016(3) 0.024(2) 0.008(2) 0.0029(18) 0.0044(19) -0.0008(19)
C6 0.019(3) 0.024(3) 0.020(3) 0.004(2) 0.004(2) -0.005(2)
C7 0.027(3) 0.017(2) 0.029(3) -0.001(2) 0.009(2) -0.005(2)
C8 0.024(3) 0.018(2) 0.027(3) 0.003(2) 0.011(2) 0.002(2)
C9 0.017(3) 0.019(2) 0.014(2) 0.0020(18) 0.007(2) -0.0018(19)
C10 0.013(3) 0.017(2) 0.028(3) 0.000(2) 0.011(2) 0.0037(19)
C11 0.018(3) 0.022(3) 0.032(3) 0.008(2) 0.005(2) 0.005(2)
C12A 0.024(4) 0.044(14) 0.026(14) 0.011(8) -0.005(6) -0.014(6)
C12B 0.024(4) 0.044(14) 0.026(14) 0.011(8) -0.005(6) -0.014(6)

loop_
_atom_type_symbol
_atom_type_description
_atom_type_scat_dispersion_real
_atom_type_scat_dispersion_imag
_atom_type_scat_source
C C 0.0033 0.0016 'International Tables Vol C Tables 4.2.6.8 and 6.1.1.4'
H H 0.0000 0.0000 'International Tables Vol C Tables 4.2.6.8 and 6.1.1.4'
Cl Cl 0.1484 0.1585 'International Tables Vol C Tables 4.2.6.8 and 6.1.1.4'
N N 0.0061 0.0033 'International Tables Vol C Tables 4.2.6.8 and 6.1.1.4'
Na Na 0.0362 0.0249 'International Tables Vol C Tables 4.2.6.8 and 6.1.1.4'
O O 0.0106 0.0060 'International Tables Vol C Tables 4.2.6.8 and 6.1.1.4'
Ru Ru -1.2594 0.8363 'International Tables Vol C Tables 4.2.6.8 and 6.1.1.4'

loop_
_geom_angle_atom_site_label_1
_geom_angle_atom_site_label_2
_geom_angle_atom_site_label_3
_geom_angle
_geom_angle_site_symmetry_1
_geom_angle_site_symmetry_3
N2 Ru1 N2 180.000(1) 3_766 .
N2 Ru1 Cl2 87.67(11) 3_766 3_766
N2 Ru1 Cl2 92.33(11) . 3_766
N2 Ru1 Cl2 92.33(11) 3_766 .
N2 Ru1 Cl2 87.67(11) . .
Cl2 Ru1 Cl2 180.0 3_766 .
N2 Ru1 Cl1 93.32(11) 3_766 .
N2 Ru1 Cl1 86.68(11) . .
Cl2 Ru1 Cl1 89.14(4) 3_766 .
Cl2 Ru1 Cl1 90.86(4) . .
N2 Ru1 Cl1 86.68(11) 3_766 3_766
N2 Ru1 Cl1 93.32(11) . 3_766
Cl2 Ru1 Cl1 90.86(4) 3_766 3_766
Cl2 Ru1 Cl1 89.14(4) . 3_766
Cl1 Ru1 Cl1 180.000(1) . 3_766
Ru1 Cl1 Na1 96.35(4) . .
Ru1 Cl2 Na1 95.80(4) . 1_554
O1 Na1 O1 180.000(1) 3_767 .
O1 Na1 Cl1 95.15(9) 3_767 3_767
O1 Na1 Cl1 84.85(9) . 3_767
O1 Na1 Cl1 84.85(9) 3_767 .
O1 Na1 Cl1 95.15(9) . .
Cl1 Na1 Cl1 180.000(1) 3_767 .
O1 Na1 Cl2 99.08(10) 3_767 3_766
O1 Na1 Cl2 80.92(10) . 3_766
Cl1 Na1 Cl2 104.40(3) 3_767 3_766
Cl1 Na1 Cl2 75.60(3) . 3_766
O1 Na1 Cl2 80.92(10) 3_767 1_556
O1 Na1 Cl2 99.08(10) . 1_556
Cl1 Na1 Cl2 75.60(3) 3_767 1_556
Cl1 Na1 Cl2 104.40(3) . 1_556
Cl2 Na1 Cl2 180.0 3_766 1_556
N3 O1 Na1 136.6(3) . .
C9 N1 N2 110.1(4) . .
C9 N1 C10 124.5(4) . .
N2 N1 C10 125.5(4) . .
C3 N2 N1 106.9(4) . .
C3 N2 Ru1 121.2(3) . .
N1 N2 Ru1 131.9(3) . .
O1 N3 O2A 127(3) . .
O1 N3 O2B 119.5(18) . .
O2A N3 O2B 20(2) . .
O1 N3 C12B 113.1(11) . .
O2A N3 C12B 119(3) . .
O2B N3 C12B 126(2) . .
O1 N3 C12A 127.0(19) . .
O2A N3 C12A 104(3) . .
O2B N3 C12A 113(3) . .
C12B N3 C12A 16(2) . .
N2 C3 C4 110.8(4) . .
N2 C3 H3 124.6 . .
C4 C3 H3 124.6 . .
C9 C4 C3 104.5(4) . .
C9 C4 C5 120.1(4) . .
C3 C4 C5 135.3(4) . .
C6 C5 C4 117.5(5) . .
C6 C5 H5 121.2 . .
C4 C5 H5 121.2 . .
C5 C6 C7 121.4(5) . .
C5 C6 H6 119.3 . .
C7 C6 H6 119.3 . .
C8 C7 C6 122.3(5) . .
C8 C7 H7 118.9 . .
C6 C7 H7 118.9 . .
C7 C8 C9 116.6(5) . .
C7 C8 H8 121.7 . .
C9 C8 H8 121.7 . .
N1 C9 C8 130.2(5) . .
N1 C9 C4 107.6(4) . .
C8 C9 C4 122.1(5) . .
N1 C10 C11 112.0(4) . .
N1 C10 H10A 109.2 . .
C11 C10 H10A 109.2 . .
N1 C10 H10B 109.2 . .
C11 C10 H10B 109.2 . .
H10A C10 H10B 107.9 . .
C10 C11 H11A 109.5 . .
C10 C11 H11B 109.5 . .
H11A C11 H11B 109.5 . .
C10 C11 H11C 109.5 . .
H11A C11 H11C 109.5 . .
H11B C11 H11C 109.5 . .
N3 C12A H12A 109.5 . .
N3 C12A H12B 109.5 . .
N3 C12A H12C 109.5 . .
N3 C12B H12D 109.5 . .
N3 C12B H12E 109.5 . .
H12D C12B H12E 109.5 . .
N3 C12B H12F 109.5 . .
H12D C12B H12F 109.5 . .
H12E C12B H12F 109.5 . .

loop_
_geom_bond_atom_site_label_1
_geom_bond_atom_site_label_2
_geom_bond_distance
_geom_bond_site_symmetry_2
Ru1 N2 2.106(4) 3_766
Ru1 N2 2.106(4) .
Ru1 Cl2 2.3607(11) 3_766
Ru1 Cl2 2.3607(11) .
Ru1 Cl1 2.3715(11) .
Ru1 Cl1 2.3715(11) 3_766
Cl1 Na1 2.6940(11) .
Cl2 Na1 2.7242(11) 1_554
Na1 O1 2.443(4) 3_767
Na1 O1 2.443(4) .
Na1 Cl1 2.6940(11) 3_767
Na1 Cl2 2.7242(11) 3_766
Na1 Cl2 2.7242(11) 1_556
O1 N3 1.219(6) .
O2A N3 1.22(3) .
O2B N3 1.227(18) .
N1 C9 1.361(6) .
N1 N2 1.371(5) .
N1 C10 1.462(6) .
N2 C3 1.331(6) .
N3 C12B 1.48(2) .
N3 C12A 1.48(3) .
C3 C4 1.411(7) .
C3 H3 0.9500 .
C4 C9 1.404(7) .
C4 C5 1.415(7) .
C5 C6 1.372(7) .
C5 H5 0.9500 .
C6 C7 1.414(8) .
C6 H6 0.9500 .
C7 C8 1.370(8) .
C7 H7 0.9500 .
C8 C9 1.404(7) .
C8 H8 0.9500 .
C10 C11 1.512(7) .
C10 H10A 0.9900 .
C10 H10B 0.9900 .
C11 H11A 0.9800 .
C11 H11B 0.9800 .
C11 H11C 0.9800 .
C12A H12A 0.9800 .
C12A H12B 0.9800 .
C12A H12C 0.9800 .
C12B H12D 0.9800 .
C12B H12E 0.9800 .
C12B H12F 0.9800 .

loop_
_geom_torsion_atom_site_label_1
_geom_torsion_atom_site_label_2
_geom_torsion_atom_site_label_3
_geom_torsion_atom_site_label_4
_geom_torsion
_geom_torsion_site_symmetry_1
_geom_torsion_site_symmetry_4
N2 Ru1 Cl1 Na1 -73.48(11) 3_766 .
N2 Ru1 Cl1 Na1 106.52(11) . .
Cl2 Ru1 Cl1 Na1 14.13(4) 3_766 .
Cl2 Ru1 Cl1 Na1 -165.87(4) . .
Cl1 Ru1 Cl1 Na1 84(100) 3_766 .
N2 Ru1 Cl2 Na1 100.60(10) 3_766 1_554
N2 Ru1 Cl2 Na1 -79.40(10) . 1_554
Cl2 Ru1 Cl2 Na1 -142(100) 3_766 1_554
Cl1 Ru1 Cl2 Na1 -166.04(4) . 1_554
Cl1 Ru1 Cl2 Na1 13.96(4) 3_766 1_554
Ru1 Cl1 Na1 O1 88.15(10) . 3_767
Ru1 Cl1 Na1 O1 -91.85(10) . .
Ru1 Cl1 Na1 Cl1 -88(100) . 3_767
Ru1 Cl1 Na1 Cl2 -12.62(3) . 3_766
Ru1 Cl1 Na1 Cl2 167.38(3) . 1_556
O1 Na1 O1 N3 74(100) 3_767 .
Cl1 Na1 O1 N3 175.3(5) 3_767 .
Cl1 Na1 O1 N3 -4.7(5) . .
Cl2 Na1 O1 N3 -79.2(5) 3_766 .
Cl2 Na1 O1 N3 100.8(5) 1_556 .
C9 N1 N2 C3 0.1(5) . .
C10 N1 N2 C3 -179.6(4) . .
C9 N1 N2 Ru1 -177.0(3) . .
C10 N1 N2 Ru1 3.4(6) . .
N2 Ru1 N2 C3 -176(100) 3_766 .
Cl2 Ru1 N2 C3 134.9(3) 3_766 .
Cl2 Ru1 N2 C3 -45.1(3) . .
Cl1 Ru1 N2 C3 45.9(3) . .
Cl1 Ru1 N2 C3 -134.1(3) 3_766 .
N2 Ru1 N2 N1 1(100) 3_766 .
Cl2 Ru1 N2 N1 -48.4(4) 3_766 .
Cl2 Ru1 N2 N1 131.6(4) . .
Cl1 Ru1 N2 N1 -137.4(4) . .
Cl1 Ru1 N2 N1 42.6(4) 3_766 .
Na1 O1 N3 O2A 125.9(17) . .
Na1 O1 N3 O2B 148.0(10) . .
Na1 O1 N3 C12B -44.7(19) . .
Na1 O1 N3 C12A -37(3) . .
N1 N2 C3 C4 0.9(5) . .
Ru1 N2 C3 C4 178.3(3) . .
N2 C3 C4 C9 -1.5(5) . .
N2 C3 C4 C5 -179.6(5) . .
C9 C4 C5 C6 -0.1(6) . .
C3 C4 C5 C6 177.7(5) . .
C4 C5 C6 C7 -1.0(7) . .
C5 C6 C7 C8 1.3(8) . .
C6 C7 C8 C9 -0.4(8) . .
N2 N1 C9 C8 177.7(5) . .
C10 N1 C9 C8 -2.6(8) . .
N2 N1 C9 C4 -1.0(5) . .
C10 N1 C9 C4 178.7(4) . .
C7 C8 C9 N1 -179.4(5) . .
C7 C8 C9 C4 -0.7(7) . .
C3 C4 C9 N1 1.5(5) . .
C5 C4 C9 N1 179.9(4) . .
C3 C4 C9 C8 -177.4(4) . .
C5 C4 C9 C8 1.0(7) . .
C9 N1 C10 C11 -69.9(6) . .
N2 N1 C10 C11 109.7(5) . .
